data_4089056
loop_
_publ_author_name
'Hettmanczyk, Lara'
'Schulze, Dennis'
'Suntrup, Lisa'
'Sarkar, Biprajit'

_publ_section_title
;
 Mono- and Digold(I) Complexes with Mesoionic Carbenes: Structural
 Characterization and Use in Catalytic Silver-Free Oxazoline Formation
;
_journal_issue 22
_journal_name_full Organometallics
_journal_page_first 3828
_journal_paper_doi 10.1021/acs.organomet.6b00675
_journal_volume 35
_journal_year 2016
_chemical_formula_sum 'C27 H37 Au Cl N3'
_chemical_formula_weight 636.01
_space_group_IT_number 19
_space_group_name_Hall 'P 2ac 2ab'
_space_group_name_H-M_alt 'P 21 21 21'
_symmetry_cell_setting orthorhombic
_symmetry_space_group_name_H-M 'P 21 21 21'
_atom_sites_solution_hydrogens geom
_atom_sites_solution_primary direct
_atom_sites_solution_secondary difmap
_audit_creation_method SHELXL-97
_cell_angle_alpha 90.000(5)
_cell_angle_beta 90.000(5)
_cell_angle_gamma 90.000(5)
_cell_formula_units_Z 4
_cell_length_a 9.177(5)
_cell_length_b 14.734(5)
_cell_length_c 19.948(5)
_cell_measurement_reflns_used 6026
_cell_measurement_temperature 100(2)
_cell_measurement_theta_max 28.35
_cell_measurement_theta_min 2.44
_cell_volume 2697.2(19)
_computing_structure_refinement 'SHELXL-97 (Sheldrick, 2008)'
_diffrn_ambient_temperature 100(2)
_diffrn_measured_fraction_theta_full 0.993
_diffrn_measured_fraction_theta_max 0.993
_diffrn_measurement_device_type 'Bruker D8 Venture'
_diffrn_measurement_method 'omega + phi scans'
_diffrn_radiation_monochromator graphite
_diffrn_radiation_source 'fine-focus sealed tube'
_diffrn_radiation_type MoK\a
_diffrn_radiation_wavelength 0.71069
_diffrn_reflns_av_R_equivalents 0.0413
_diffrn_reflns_av_sigmaI/netI 0.0589
_diffrn_reflns_limit_h_max 11
_diffrn_reflns_limit_h_min -12
_diffrn_reflns_limit_k_max 19
_diffrn_reflns_limit_k_min -15
_diffrn_reflns_limit_l_max 22
_diffrn_reflns_limit_l_min -26
_diffrn_reflns_number 22352
_diffrn_reflns_theta_full 28.35
_diffrn_reflns_theta_max 28.35
_diffrn_reflns_theta_min 2.44
_exptl_absorpt_coefficient_mu 5.572
_exptl_absorpt_correction_T_max 0.7457
_exptl_absorpt_correction_T_min 0.4813
_exptl_absorpt_correction_type multi-scan
_exptl_absorpt_process_details 'Blessing, 1995'
_exptl_crystal_colour colourless
_exptl_crystal_density_diffrn 1.566
_exptl_crystal_density_method 'not measured'
_exptl_crystal_description needle
_exptl_crystal_F_000 1264
_exptl_crystal_size_max 0.30
_exptl_crystal_size_mid 0.06
_exptl_crystal_size_min 0.05
_refine_diff_density_max 0.761
_refine_diff_density_min -0.750
_refine_diff_density_rms 0.130
_refine_ls_abs_structure_details 'Flack H D (1983), Acta Cryst. A39, 876-881'
_refine_ls_abs_structure_Flack 0.00
_refine_ls_extinction_method none
_refine_ls_goodness_of_fit_ref 1.039
_refine_ls_hydrogen_treatment constr
_refine_ls_matrix_type full
_refine_ls_number_parameters 290
_refine_ls_number_reflns 6686
_refine_ls_number_restraints 0
_refine_ls_restrained_S_all 1.039
_refine_ls_R_factor_all 0.0449
_refine_ls_R_factor_gt 0.0362
_refine_ls_shift/su_max 0.001
_refine_ls_shift/su_mean 0.000
_refine_ls_structure_factor_coef Fsqd
_refine_ls_weighting_details 'calc w=1/[\s^2^(Fo^2^)+(0.0274P)^2^+7.4614P] where P=(Fo^2^+2Fc^2^)/3'
_refine_ls_weighting_scheme calc
_refine_ls_wR_factor_gt 0.0742
_refine_ls_wR_factor_ref 0.0768
_reflns_number_gt 6026
_reflns_number_total 6686
_reflns_threshold_expression >2\s(I)
_cod_data_source_file om6b00675_si_002.cif
_cod_data_source_block ds004
_cod_original_sg_symbol_H-M P2(1)2(1)2(1)
_cod_database_code 4089056

loop_
_symmetry_equiv_pos_as_xyz
'x, y, z'
'-x+1/2, -y, z+1/2'
'x+1/2, -y+1/2, -z'
'-x, y+1/2, -z+1/2'

loop_
_atom_site_label
_atom_site_type_symbol
_atom_site_fract_x
_atom_site_fract_y
_atom_site_fract_z
_atom_site_U_iso_or_equiv
_atom_site_adp_type
_atom_site_occupancy
_atom_site_symmetry_multiplicity
_atom_site_calc_flag
_atom_site_refinement_flags
Au1 Au -0.10332(2) 0.378304(14) 0.155152(11) 0.01214(6) Uani 1 1 d .
Cl1 Cl -0.21575(15) 0.23922(9) 0.15655(9) 0.0173(3) Uani 1 1 d .
C14 C -0.2771(7) 0.6157(5) 0.0687(3) 0.0203(14) Uani 1 1 d .
H9 H -0.1720 0.6050 0.0650 0.024 Uiso 1 1 calc R
C20 C 0.2388(7) 0.4529(4) 0.1116(3) 0.0134(12) Uani 1 1 d .
N2 N 0.1733(6) 0.6041(3) 0.1429(3) 0.0153(12) Uani 1 1 d .
N3 N 0.1356(5) 0.5163(3) 0.1394(2) 0.0117(11) Uani 1 1 d .
C1 C -0.0063(6) 0.4992(4) 0.1565(3) 0.0120(11) Uani 1 1 d .
N1 N 0.0526(5) 0.6432(3) 0.1640(3) 0.0131(11) Uani 1 1 d .
C5 C -0.2087(6) 0.6127(4) 0.1927(3) 0.0133(11) Uani 1 1 d .
C10 C -0.2431(6) 0.6244(5) 0.2616(3) 0.0146(11) Uani 1 1 d .
C16 C -0.3128(14) 0.7024(7) 0.0288(5) 0.063(3) Uani 1 1 d .
H10A H -0.2626 0.7530 0.0484 0.094 Uiso 1 1 calc R
H10B H -0.4159 0.7132 0.0301 0.094 Uiso 1 1 calc R
H10C H -0.2821 0.6949 -0.0169 0.094 Uiso 1 1 calc R
C29 C 0.1203(8) 0.4818(4) -0.0019(3) 0.0180(13) Uani 1 1 d .
H24 H 0.0646 0.5251 0.0252 0.022 Uiso 1 1 calc R
C6 C -0.3124(6) 0.6276(5) 0.1424(3) 0.0153(12) Uani 1 1 d .
C23 C 0.4320(7) 0.3323(4) 0.0582(3) 0.0206(15) Uani 1 1 d .
H18 H 0.4983 0.2914 0.0400 0.025 Uiso 1 1 calc R
C21 C 0.2280(6) 0.4336(4) 0.0436(3) 0.0136(12) Uani 1 1 d .
C24 C 0.4399(7) 0.3537(4) 0.1254(3) 0.0185(14) Uani 1 1 d .
H17 H 0.5109 0.3265 0.1519 0.022 Uiso 1 1 calc R
C7 C -0.4547(7) 0.6511(4) 0.1616(4) 0.0194(14) Uani 1 1 d .
H5 H -0.5257 0.6600 0.1290 0.023 Uiso 1 1 calc R
C50 C 0.0544(7) 0.7417(4) 0.1744(3) 0.0194(15) Uani 1 1 d .
H27A H 0.1425 0.7666 0.1560 0.029 Uiso 1 1 calc R
H27B H 0.0502 0.7546 0.2216 0.029 Uiso 1 1 calc R
H27C H -0.0281 0.7685 0.1525 0.029 Uiso 1 1 calc R
C12 C -0.1330(7) 0.5038(5) 0.3352(3) 0.0244(15) Uani 1 1 d .
H13A H -0.0608 0.4926 0.3690 0.037 Uiso 1 1 calc R
H13B H -0.1127 0.4671 0.2966 0.037 Uiso 1 1 calc R
H13C H -0.2277 0.4888 0.3524 0.037 Uiso 1 1 calc R
C8 C -0.4904(7) 0.6611(4) 0.2289(3) 0.0184(14) Uani 1 1 d .
H6 H -0.5848 0.6769 0.2412 0.022 Uiso 1 1 calc R
C22 C 0.3263(7) 0.3711(5) 0.0171(3) 0.0188(13) Uani 1 1 d .
H19 H 0.3213 0.3553 -0.0280 0.023 Uiso 1 1 calc R
C11 C -0.1297(6) 0.6049(4) 0.3153(3) 0.0171(14) Uani 1 1 d .
H12 H -0.0336 0.6176 0.2961 0.021 Uiso 1 1 calc R
C30 C 0.2018(9) 0.5350(6) -0.0565(4) 0.037(2) Uani 1 1 d .
H25A H 0.1327 0.5654 -0.0848 0.056 Uiso 1 1 calc R
H25B H 0.2591 0.4939 -0.0829 0.056 Uiso 1 1 calc R
H25C H 0.2646 0.5791 -0.0359 0.056 Uiso 1 1 calc R
C2 C -0.0598(6) 0.5843(4) 0.1731(3) 0.0100(12) Uani 1 1 d .
C9 C -0.3848(7) 0.6476(4) 0.2780(3) 0.0162(12) Uani 1 1 d .
H7 H -0.4100 0.6544 0.3229 0.019 Uiso 1 1 calc R
C15 C -0.3534(11) 0.5350(6) 0.0390(4) 0.049(3) Uani 1 1 d .
H11A H -0.3272 0.5293 -0.0074 0.074 Uiso 1 1 calc R
H11B H -0.4569 0.5430 0.0428 0.074 Uiso 1 1 calc R
H11C H -0.3248 0.4811 0.0627 0.074 Uiso 1 1 calc R
C27 C 0.2388(6) 0.3794(5) 0.2676(3) 0.0174(12) Uani 1 1 d .
H23A H 0.1436 0.3887 0.2488 0.026 Uiso 1 1 calc R
H23B H 0.2383 0.3968 0.3140 0.026 Uiso 1 1 calc R
H23C H 0.2647 0.3165 0.2638 0.026 Uiso 1 1 calc R
C25 C 0.3443(6) 0.4146(4) 0.1538(4) 0.0141(11) Uani 1 1 d .
C26 C 0.3502(7) 0.4375(4) 0.2294(3) 0.0148(13) Uani 1 1 d .
H21 H 0.3224 0.5013 0.2348 0.018 Uiso 1 1 calc R
C28 C 0.5019(7) 0.4258(5) 0.2583(3) 0.0209(14) Uani 1 1 d .
H22A H 0.5693 0.4631 0.2339 0.031 Uiso 1 1 calc R
H22B H 0.5308 0.3633 0.2547 0.031 Uiso 1 1 calc R
H22C H 0.5017 0.4434 0.3046 0.031 Uiso 1 1 calc R
C31 C 0.0138(8) 0.4155(5) -0.0339(4) 0.0305(17) Uani 1 1 d .
H26A H -0.0527 0.4482 -0.0622 0.046 Uiso 1 1 calc R
H26B H -0.0397 0.3845 0.0005 0.046 Uiso 1 1 calc R
H26C H 0.0666 0.3721 -0.0603 0.046 Uiso 1 1 calc R
C13 C -0.1482(8) 0.6652(5) 0.3773(3) 0.0240(16) Uani 1 1 d .
H14A H -0.0747 0.6504 0.4097 0.036 Uiso 1 1 calc R
H14B H -0.2429 0.6553 0.3965 0.036 Uiso 1 1 calc R
H14C H -0.1387 0.7278 0.3646 0.036 Uiso 1 1 calc R

loop_
_atom_site_aniso_label
_atom_site_aniso_U_11
_atom_site_aniso_U_22
_atom_site_aniso_U_33
_atom_site_aniso_U_23
_atom_site_aniso_U_13
_atom_site_aniso_U_12
Au1 0.01152(9) 0.01067(8) 0.01422(10) -0.00063(9) 0.00066(10) -0.00033(10)
Cl1 0.0137(7) 0.0132(6) 0.0251(8) -0.0010(7) 0.0008(7) -0.0024(5)
C14 0.018(3) 0.029(4) 0.013(3) 0.001(3) 0.000(2) 0.004(3)
C20 0.016(3) 0.009(3) 0.016(3) -0.003(2) 0.006(2) 0.001(2)
N2 0.013(2) 0.017(3) 0.016(3) -0.001(2) 0.005(2) 0.000(2)
N3 0.016(3) 0.009(2) 0.011(3) -0.0003(17) -0.0007(19) -0.0006(18)
C1 0.013(3) 0.013(2) 0.011(3) 0.003(3) 0.002(3) -0.001(2)
N1 0.014(2) 0.015(3) 0.011(3) -0.002(2) -0.002(2) -0.0027(18)
C5 0.014(3) 0.008(3) 0.018(3) -0.002(2) -0.001(2) 0.001(2)
C10 0.016(3) 0.009(2) 0.018(3) -0.002(3) 0.004(2) -0.001(3)
C16 0.106(9) 0.052(6) 0.030(5) 0.015(4) 0.008(6) 0.007(6)
C29 0.021(3) 0.020(3) 0.013(3) -0.002(2) -0.005(3) 0.002(3)
C6 0.017(3) 0.015(3) 0.014(3) -0.003(3) -0.001(2) 0.005(3)
C23 0.016(3) 0.018(3) 0.028(4) -0.001(3) 0.007(3) 0.005(3)
C21 0.012(3) 0.013(3) 0.016(3) 0.002(2) 0.003(2) -0.004(2)
C24 0.015(3) 0.017(3) 0.023(3) 0.007(2) 0.003(2) 0.006(2)
C7 0.016(3) 0.018(3) 0.025(4) 0.000(3) -0.006(3) 0.002(2)
C50 0.022(3) 0.009(3) 0.028(4) -0.002(2) -0.002(3) 0.001(2)
C12 0.023(4) 0.032(3) 0.018(4) 0.002(3) -0.001(3) 0.006(3)
C8 0.012(3) 0.014(3) 0.029(4) -0.002(3) 0.001(3) 0.000(2)
C22 0.021(3) 0.019(3) 0.016(3) -0.002(3) 0.007(2) 0.000(3)
C11 0.012(3) 0.026(4) 0.013(3) -0.002(2) 0.000(2) 0.001(2)
C30 0.034(4) 0.042(5) 0.036(5) 0.020(4) -0.007(4) 0.002(4)
C2 0.009(3) 0.013(3) 0.007(3) 0.003(2) -0.001(2) -0.001(2)
C9 0.022(3) 0.014(3) 0.014(3) -0.001(2) 0.005(3) 0.001(3)
C15 0.064(7) 0.060(6) 0.024(4) -0.014(4) 0.003(4) -0.017(5)
C27 0.016(3) 0.019(3) 0.017(3) 0.002(3) -0.002(2) 0.000(3)
C25 0.012(3) 0.010(2) 0.020(3) 0.002(3) -0.003(3) -0.002(2)
C26 0.017(3) 0.012(3) 0.016(3) -0.001(2) -0.001(2) 0.000(2)
C28 0.016(3) 0.024(3) 0.023(4) 0.003(3) -0.008(3) -0.004(3)
C31 0.023(4) 0.040(4) 0.029(4) 0.002(3) -0.006(3) -0.003(3)
C13 0.022(4) 0.032(4) 0.017(3) -0.005(3) 0.001(3) -0.003(3)

loop_
_atom_type_symbol
_atom_type_description
_atom_type_scat_dispersion_real
_atom_type_scat_dispersion_imag
_atom_type_scat_source
C C 0.0033 0.0016 'International Tables Vol C Tables 4.2.6.8 and 6.1.1.4'
H H 0.0000 0.0000 'International Tables Vol C Tables 4.2.6.8 and 6.1.1.4'
N N 0.0061 0.0033 'International Tables Vol C Tables 4.2.6.8 and 6.1.1.4'
Cl Cl 0.1484 0.1585 'International Tables Vol C Tables 4.2.6.8 and 6.1.1.4'
Au Au -2.0133 8.8022 'International Tables Vol C Tables 4.2.6.8 and 6.1.1.4'

loop_
_geom_angle_atom_site_label_1
_geom_angle_atom_site_label_2
_geom_angle_atom_site_label_3
_geom_angle
C1 Au1 Cl1 178.5(2)
C15 C14 C6 112.0(6)
C15 C14 C16 110.7(7)
C6 C14 C16 111.1(7)
C21 C20 C25 123.6(6)
C21 C20 N3 117.5(5)
C25 C20 N3 118.9(5)
N1 N2 N3 102.8(4)
N2 N3 C1 114.2(5)
N2 N3 C20 118.4(5)
C1 N3 C20 127.0(5)
N3 C1 C2 103.3(5)
N3 C1 Au1 125.9(4)
C2 C1 Au1 130.8(4)
N2 N1 C2 113.6(5)
N2 N1 C50 118.0(5)
C2 N1 C50 128.5(5)
C6 C5 C10 121.5(5)
C6 C5 C2 118.9(5)
C10 C5 C2 119.6(5)
C9 C10 C5 117.9(5)
C9 C10 C11 121.5(5)
C5 C10 C11 120.5(5)
C21 C29 C31 111.6(5)
C21 C29 C30 110.3(6)
C31 C29 C30 110.0(6)
C5 C6 C7 118.4(5)
C5 C6 C14 122.1(5)
C7 C6 C14 119.5(6)
C24 C23 C22 121.0(6)
C20 C21 C22 117.4(6)
C20 C21 C29 122.3(5)
C22 C21 C29 120.2(5)
C25 C24 C23 121.0(6)
C8 C7 C6 120.6(6)
C7 C8 C9 120.0(6)
C23 C22 C21 119.9(6)
C10 C11 C13 112.5(5)
C10 C11 C12 110.5(5)
C13 C11 C12 110.5(5)
N1 C2 C1 106.1(5)
N1 C2 C5 123.6(5)
C1 C2 C5 130.2(5)
C10 C9 C8 121.5(5)
C24 C25 C20 117.1(6)
C24 C25 C26 121.4(6)
C20 C25 C26 121.5(5)
C28 C26 C27 111.1(5)
C28 C26 C25 112.2(5)
C27 C26 C25 109.8(5)

loop_
_geom_bond_atom_site_label_1
_geom_bond_atom_site_label_2
_geom_bond_distance
Au1 C1 1.992(5)
Au1 Cl1 2.2945(15)
C14 C15 1.501(11)
C14 C6 1.516(8)
C14 C16 1.540(11)
C20 C21 1.390(9)
C20 C25 1.402(8)
C20 N3 1.442(7)
N2 N1 1.318(7)
N2 N3 1.340(7)
N3 C1 1.369(7)
C1 C2 1.386(8)
N1 C2 1.361(7)
N1 C50 1.467(7)
C5 C6 1.399(8)
C5 C10 1.421(8)
C5 C2 1.482(8)
C10 C9 1.384(8)
C10 C11 1.522(8)
C29 C21 1.518(9)
C29 C31 1.522(9)
C29 C30 1.537(9)
C6 C7 1.404(8)
C23 C24 1.380(9)
C23 C22 1.392(9)
C21 C22 1.394(9)
C24 C25 1.377(8)
C7 C8 1.390(10)
C12 C11 1.541(9)
C8 C9 1.392(9)
C11 C13 1.532(9)
C27 C26 1.535(8)
C25 C26 1.545(9)
C26 C28 1.517(9)
